data_7245438
loop_
_publ_author_name
'Croitor, Lilia'
'Coropceanu, Eduard B.'
'Fonari, Marina S.'

_publ_section_title
;
 Anion--pyridine-n-oxime interplay to control metal--metal separations in
 a series of Cu(ii) coordination polymers
;
_journal_name_full CrystEngComm
_journal_paper_doi 10.1039/D2CE01000C
_journal_year 2022
_chemical_formula_moiety 'C27 H32 Cu F6 N9 O5.50 Si'
_chemical_formula_sum 'C27 H32 Cu F6 N9 O5.5 Si'
_chemical_formula_weight 776.24
_space_group_crystal_system tetragonal
_space_group_IT_number 130
_space_group_name_Hall '-P 4a 2ac'
_space_group_name_H-M_alt 'P 4/n c c :2'
_atom_sites_solution_hydrogens geom
_atom_sites_solution_primary direct
_atom_sites_solution_secondary difmap
_audit_creation_method SHELXL-2014/7
_audit_update_record
;
2022-05-23 deposited with the CCDC.	2022-08-15 downloaded from the CCDC.
;
_cell_angle_alpha 90
_cell_angle_beta 90
_cell_angle_gamma 90
_cell_formula_units_Z 4
_cell_length_a 16.1144(6)
_cell_length_b 16.1144(6)
_cell_length_c 16.2242(10)
_cell_measurement_reflns_used 1105
_cell_measurement_temperature 293(2)
_cell_measurement_theta_max 29.1206
_cell_measurement_theta_min 3.0763
_cell_volume 4213.0(3)
_computing_cell_refinement
;
CrysAlisPro, Agilent Technologies,
Version 1.171.35.21b (release 03-02-2012 CrysAlis171 .NET)
(compiled Feb  3 2012,10:37:01)
;
_computing_data_collection
;
CrysAlisPro, Agilent Technologies,
Version 1.171.35.21b (release 03-02-2012 CrysAlis171 .NET)
(compiled Feb  3 2012,10:37:01)
;
_computing_data_reduction
;
CrysAlisPro, Agilent Technologies,
Version 1.171.35.21b (release 03-02-2012 CrysAlis171 .NET)
(compiled Feb  3 2012,10:37:01)
;
_computing_structure_refinement 'SHELXL-2014/7 (Sheldrick, 2014)'
_computing_structure_solution 'SHELXS-2014/7 (Sheldrick, 2014)'
_diffrn_ambient_temperature 293(2)
_diffrn_detector_area_resol_mean 15.9914
_diffrn_measured_fraction_theta_full 0.994
_diffrn_measured_fraction_theta_max 0.994
_diffrn_measurement_device_type 'Xcalibur, Eos'
_diffrn_radiation_monochromator graphite
_diffrn_radiation_source 'Enhance (Mo) X-ray Source'
_diffrn_radiation_type MoK\a
_diffrn_radiation_wavelength 0.71073
_diffrn_reflns_av_R_equivalents 0.0750
_diffrn_reflns_av_unetI/netI 0.0682
_diffrn_reflns_Laue_measured_fraction_full 0.994
_diffrn_reflns_Laue_measured_fraction_max 0.994
_diffrn_reflns_limit_h_max 8
_diffrn_reflns_limit_h_min -18
_diffrn_reflns_limit_k_max 11
_diffrn_reflns_limit_k_min -19
_diffrn_reflns_limit_l_max 19
_diffrn_reflns_limit_l_min -10
_diffrn_reflns_number 8773
_diffrn_reflns_point_group_measured_fraction_full 0.994
_diffrn_reflns_point_group_measured_fraction_max 0.994
_diffrn_reflns_theta_full 24.994
_diffrn_reflns_theta_max 24.994
_diffrn_reflns_theta_min 3.564
_exptl_absorpt_coefficient_mu 0.616
_exptl_absorpt_correction_T_max 1.00000
_exptl_absorpt_correction_T_min 0.77747
_exptl_absorpt_correction_type multi-scan
_exptl_absorpt_process_details
;
CrysAlisPro, Agilent Technologies,
Version 1.171.35.21b (release 03-02-2012 CrysAlis171 .NET)
(compiled Feb  3 2012,10:37:01)
Empirical absorption correction using spherical harmonics,
 implemented in SCALE3 ABSPACK scaling algorithm.
;
_exptl_crystal_colour blue
_exptl_crystal_density_diffrn 1.224
_exptl_crystal_description block
_exptl_crystal_F_000 1592
_exptl_crystal_size_max 0.25
_exptl_crystal_size_mid 0.10
_exptl_crystal_size_min 0.02
_refine_diff_density_max 0.408
_refine_diff_density_min -0.247
_refine_diff_density_rms 0.080
_refine_ls_extinction_method none
_refine_ls_goodness_of_fit_ref 1.037
_refine_ls_hydrogen_treatment constr
_refine_ls_matrix_type full
_refine_ls_number_parameters 152
_refine_ls_number_reflns 1850
_refine_ls_number_restraints 42
_refine_ls_restrained_S_all 1.031
_refine_ls_R_factor_all 0.1195
_refine_ls_R_factor_gt 0.0636
_refine_ls_shift/su_max 0.000
_refine_ls_shift/su_mean 0.000
_refine_ls_structure_factor_coef Fsqd
_refine_ls_weighting_details 'w=1/[\s^2^(Fo^2^)+(0.0895P)^2^] where P=(Fo^2^+2Fc^2^)/3'
_refine_ls_weighting_scheme calc
_refine_ls_wR_factor_gt 0.1591
_refine_ls_wR_factor_ref 0.1875
_reflns_Friedel_coverage 0.000
_reflns_number_gt 1072
_reflns_number_total 1850
_reflns_threshold_expression 'I > 2\s(I)'
_cod_data_source_file d2ce01000c2.cif
_cod_data_source_block Comp_1_CL_2462
_cod_original_cell_volume 4213.0(4)
_cod_original_sg_symbol_H-M 'P 4/n c c'
_cod_original_formula_sum 'C27 H32 Cu F6 N9 O5.50 Si'
_cod_database_code 7245438
_shelx_shelxl_version_number 2014/7
_shelx_space_group_comment
;
The symmetry employed for this shelxl refinement is uniquely defined
by the following loop, which should always be used as a source of
symmetry information in preference to the above space-group names.
They are only intended as comments.
;

loop_
_space_group_symop_operation_xyz
'x, y, z'
'-y+1/2, x, z'
'-x+1/2, -y+1/2, z'
'y, -x+1/2, z'
'x+1/2, -y, -z+1/2'
'y+1/2, x+1/2, -z+1/2'
'-x, y+1/2, -z+1/2'
'-y, -x, -z+1/2'
'-x, -y, -z'
'y-1/2, -x, -z'
'x-1/2, y-1/2, -z'
'-y, x-1/2, -z'
'-x-1/2, y, z-1/2'
'-y-1/2, -x-1/2, z-1/2'
'x, -y-1/2, z-1/2'
'y, x, z-1/2'

loop_
_atom_site_label
_atom_site_type_symbol
_atom_site_fract_x
_atom_site_fract_y
_atom_site_fract_z
_atom_site_U_iso_or_equiv
_atom_site_adp_type
_atom_site_occupancy
_atom_site_site_symmetry_order
_atom_site_calc_flag
_atom_site_refinement_flags_posn
_atom_site_refinement_flags_adp
_atom_site_refinement_flags_occupancy
_atom_site_disorder_assembly
_atom_site_disorder_group
Cu1 Cu 0.2500 0.2500 0.08069(7) 0.0422(4) Uani 1 4 d S T P . .
Si Si 0.2500 0.2500 0.32732(15) 0.0364(6) Uani 1 4 d S T P . .
F1 F 0.2500 0.2500 0.2237(3) 0.0499(13) Uani 1 4 d S T P . .
F2 F 0.19847(17) 0.15929(16) 0.32661(15) 0.0565(8) Uani 1 1 d . . . . .
F3 F 0.2500 0.2500 0.4314(3) 0.0490(13) Uani 1 4 d S T P . .
O1 O -0.1749(2) -0.0384(2) 0.1218(3) 0.1002(15) Uani 1 1 d . . . . .
H1 H -0.1802 -0.0786 0.1524 0.150 Uiso 1 1 calc R U . . .
N1 N 0.1424(2) 0.1863(2) 0.0812(2) 0.0443(9) Uani 1 1 d . . . . .
N2 N -0.0968(3) -0.0058(3) 0.1307(3) 0.0742(13) Uani 1 1 d . . . . .
C1 C 0.1242(3) 0.1324(3) 0.1419(3) 0.0524(13) Uani 1 1 d . . . . .
H1A H 0.1632 0.1237 0.1833 0.063 Uiso 1 1 calc R U . . .
C2 C 0.0520(3) 0.0905(3) 0.1450(3) 0.0629(14) Uani 1 1 d . . . . .
H2 H 0.0420 0.0540 0.1882 0.076 Uiso 1 1 calc R U . . .
C3 C -0.0080(3) 0.1016(3) 0.0839(3) 0.0540(12) Uani 1 1 d . . . . .
C4 C 0.0101(3) 0.1573(3) 0.0219(3) 0.0662(15) Uani 1 1 d . . . . .
H4 H -0.0279 0.1678 -0.0199 0.079 Uiso 1 1 calc R U . . .
C5 C 0.0859(3) 0.1971(3) 0.0235(3) 0.0570(13) Uani 1 1 d . . . . .
H5 H 0.0979 0.2339 -0.0190 0.068 Uiso 1 1 calc R U . . .
C6 C -0.0866(3) 0.0573(3) 0.0836(3) 0.0739(17) Uani 1 1 d . . . . .
H6 H -0.1294 0.0748 0.0494 0.089 Uiso 1 1 calc R U . . .
N1X N 0.1564(13) -0.1534(12) 0.2543(11) 0.169(11) Uani 0.25 1 d G U P A -1
C1X C 0.0919(12) -0.1765(10) 0.2024(16) 0.142(15) Uani 0.25 1 d G U P A -1
C2X C 0.1862(11) -0.1094(12) 0.1943(15) 0.137(14) Uani 0.25 1 d G U P A -1
O1X O 0.1737(18) -0.1590(19) 0.1219(12) 0.246(17) Uani 0.25 1 d G U P A -1
C3X C 0.2226(14) -0.1039(11) 0.253(2) 0.092(18) Uani 0.125 1 d G U P A -1
C4X C 0.1257(12) -0.1334(11) 0.1691(11) 0.14(3) Uani 0.125 1 d G U P A -1
O1W O -0.271(2) 0.2199(13) -0.002(4) 0.092(12) Uani 0.125 1 d G U P A -1

loop_
_atom_site_aniso_label
_atom_site_aniso_U_11
_atom_site_aniso_U_22
_atom_site_aniso_U_33
_atom_site_aniso_U_23
_atom_site_aniso_U_13
_atom_site_aniso_U_12
Cu1 0.0410(5) 0.0410(5) 0.0445(7) 0.000 0.000 0.000
Si 0.0390(8) 0.0390(8) 0.0313(13) 0.000 0.000 0.000
F1 0.0539(19) 0.0539(19) 0.042(3) 0.000 0.000 0.000
F2 0.0643(17) 0.0515(15) 0.0537(16) 0.0012(13) -0.0034(13) -0.0158(13)
F3 0.058(2) 0.058(2) 0.032(3) 0.000 0.000 0.000
O1 0.084(3) 0.095(3) 0.121(3) 0.032(3) -0.032(3) -0.051(2)
N1 0.046(2) 0.045(2) 0.042(2) 0.0059(19) -0.0039(19) -0.0012(18)
N2 0.070(3) 0.077(3) 0.075(3) 0.006(3) -0.011(3) -0.038(3)
C1 0.058(3) 0.057(3) 0.042(3) 0.008(2) -0.014(2) -0.017(2)
C2 0.072(3) 0.068(3) 0.048(3) 0.015(3) -0.007(3) -0.026(3)
C3 0.052(3) 0.051(3) 0.058(3) 0.002(3) -0.005(3) -0.012(2)
C4 0.055(3) 0.080(4) 0.063(3) 0.030(3) -0.017(3) -0.014(3)
C5 0.052(3) 0.067(3) 0.051(3) 0.022(3) -0.002(3) -0.004(3)
C6 0.067(3) 0.075(4) 0.080(4) 0.016(3) -0.019(3) -0.029(3)
N1X 0.19(3) 0.16(3) 0.16(2) -0.10(2) 0.07(3) -0.019(19)
C1X 0.20(3) 0.13(3) 0.10(2) -0.02(2) -0.05(2) -0.09(2)
C2X 0.14(3) 0.11(2) 0.16(3) 0.02(2) -0.06(2) 0.00(2)
O1X 0.24(3) 0.30(4) 0.20(3) 0.02(3) -0.06(3) 0.01(3)
C3X 0.08(3) 0.09(3) 0.10(4) 0.03(3) -0.01(3) -0.07(3)
C4X 0.15(5) 0.18(5) 0.10(4) -0.02(4) -0.03(4) 0.01(4)
O1W 0.10(3) 0.07(2) 0.10(2) -0.05(2) -0.04(2) -0.010(16)

loop_
_atom_type_symbol
_atom_type_description
_atom_type_scat_dispersion_real
_atom_type_scat_dispersion_imag
_atom_type_scat_source
C C 0.0033 0.0016 'International Tables Vol C Tables 4.2.6.8 and 6.1.1.4'
H H 0.0000 0.0000 'International Tables Vol C Tables 4.2.6.8 and 6.1.1.4'
Cu Cu 0.3201 1.2651 'International Tables Vol C Tables 4.2.6.8 and 6.1.1.4'
F F 0.0171 0.0103 'International Tables Vol C Tables 4.2.6.8 and 6.1.1.4'
N N 0.0061 0.0033 'International Tables Vol C Tables 4.2.6.8 and 6.1.1.4'
O O 0.0106 0.0060 'International Tables Vol C Tables 4.2.6.8 and 6.1.1.4'
Si Si 0.0817 0.0704 'International Tables Vol C Tables 4.2.6.8 and 6.1.1.4'

loop_
_geom_angle_atom_site_label_1
_geom_angle_atom_site_label_2
_geom_angle_atom_site_label_3
_geom_angle
_geom_angle_site_symmetry_1
_geom_angle_site_symmetry_3
_geom_angle_publ_flag
N1 Cu1 N1 179.6(2) . 3 ?
N1 Cu1 N1 89.999(1) . 4 ?
N1 Cu1 N1 89.999(1) 3 4 ?
N1 Cu1 N1 89.999(1) . 2 ?
N1 Cu1 N1 89.999(1) 3 2 ?
N1 Cu1 N1 179.6(2) 4 2 ?
N1 Cu1 F1 89.78(10) . . ?
N1 Cu1 F1 89.78(10) 3 . ?
N1 Cu1 F1 89.78(10) 4 . ?
N1 Cu1 F1 89.78(10) 2 . ?
F2 Si F2 89.997(2) 3 4 ?
F2 Si F2 89.997(2) 3 2 ?
F2 Si F2 179.2(2) 4 2 ?
F2 Si F2 179.2(2) 3 . ?
F2 Si F2 89.996(2) 4 . ?
F2 Si F2 89.998(2) 2 . ?
F2 Si F1 89.61(11) 3 . ?
F2 Si F1 89.61(11) 4 . ?
F2 Si F1 89.61(11) 2 . ?
F2 Si F1 89.60(11) . . ?
F2 Si F3 90.39(11) 3 . ?
F2 Si F3 90.39(11) 4 . ?
F2 Si F3 90.39(11) 2 . ?
F2 Si F3 90.40(11) . . ?
F1 Si F3 180.0 . . ?
Si F1 Cu1 180.0 . . ?
C5 N1 C1 117.1(4) . . ?
C5 N1 Cu1 121.7(3) . . ?
C1 N1 Cu1 121.2(3) . . ?
C6 N2 O1 111.1(4) . . ?
N1 C1 C2 122.6(4) . . ?
C1 C2 C3 120.5(4) . . ?
C4 C3 C2 117.0(4) . . ?
C4 C3 C6 120.1(5) . . ?
C2 C3 C6 122.9(4) . . ?
C5 C4 C3 118.5(4) . . ?
N1 C5 C4 124.3(4) . . ?
N2 C6 C3 120.0(5) . . ?
C2X N1X C3X 50.6 . . ?
C2X N1X C1X 88.2 . . ?
C3X N1X C1X 138.7 . . ?
C2X N1X C4X 46.7 . . ?
C3X N1X C4X 97.0 . . ?
C1X N1X C4X 41.7 . . ?
C4X C1X N1X 75.1 . . ?
C4X C1X C2X 31.5 . . ?
N1X C1X C2X 43.9 . . ?
C4X C1X O1X 33.5 . . ?
N1X C1X O1X 81.7 . . ?
C2X C1X O1X 45.0 . . ?
C3X C2X C4X 142.0 . . ?
C3X C2X N1X 66.4 . . ?
C4X C2X N1X 76.4 . . ?
C3X C2X O1X 144.4 . . ?
C4X C2X O1X 52.4 . . ?
N1X C2X O1X 105.0 . . ?
C3X C2X C1X 114.3 . . ?
C4X C2X C1X 28.7 . . ?
N1X C2X C1X 47.9 . . ?
O1X C2X C1X 67.8 . . ?
C4X O1X C2X 50.0 . . ?
C4X O1X C1X 29.4 . . ?
C2X O1X C1X 67.2 . . ?
C2X C3X N1X 63.1 . . ?
C1X C4X C2X 119.7 . . ?
C1X C4X O1X 117.1 . . ?
C2X C4X O1X 77.6 . . ?
C1X C4X N1X 63.2 . . ?
C2X C4X N1X 56.9 . . ?
O1X C4X N1X 108.1 . . ?

loop_
_geom_bond_atom_site_label_1
_geom_bond_atom_site_label_2
_geom_bond_distance
_geom_bond_site_symmetry_2
_geom_bond_publ_flag
Cu1 N1 2.015(4) . ?
Cu1 N1 2.015(4) 3 ?
Cu1 N1 2.015(4) 4 ?
Cu1 N1 2.015(4) 2 ?
Cu1 F1 2.320(5) . ?
Si F2 1.681(2) 3 ?
Si F2 1.681(2) 4 ?
Si F2 1.681(2) 2 ?
Si F2 1.681(2) . ?
Si F1 1.681(5) . ?
Si F3 1.688(5) . ?
O1 N2 1.372(5) . ?
N1 C5 1.317(6) . ?
N1 C1 1.345(5) . ?
N2 C6 1.283(6) . ?
C1 C2 1.346(6) . ?
C2 C3 1.397(6) . ?
C3 C4 1.378(6) . ?
C3 C6 1.453(6) . ?
C4 C5 1.380(6) . ?
N1X C2X 1.2961 . ?
N1X C3X 1.3322 . ?
N1X C1X 1.3886 . ?
N1X C4X 1.5037 . ?
C1X C4X 1.0351 . ?
C1X C2X 1.8692 . ?
C1X O1X 1.8770 . ?
C2X C3X 1.1230 . ?
C2X C4X 1.1256 . ?
C2X O1X 1.4348 . ?
O1X C4X 1.1638 . ?

loop_
_geom_hbond_atom_site_label_D
_geom_hbond_atom_site_label_H
_geom_hbond_atom_site_label_A
_geom_hbond_distance_DH
_geom_hbond_distance_HA
_geom_hbond_distance_DA
_geom_hbond_angle_DHA
_geom_hbond_site_symmetry_A
C5 H5 O1 0.93 2.42 3.224(6) 144.7 12_565
C5 H5 F3 0.93 2.59 3.154(5) 119.4 13_655
C1 H1A F2 0.93 2.46 3.256(5) 143.5 .
C1 H1A F1 0.93 2.56 3.076(5) 115.8 .
O1 H1 F2 0.82 1.99 2.723(5) 148.5 8
O1 H1 F2 0.82 2.37 2.942(4) 127.2 5_455
O1 H1 F2 0.82 1.99 2.723(5) 148.5 8
O1 H1 F2 0.82 2.37 2.942(4) 127.2 5_455
